data_4315394
loop_
_publ_author_name
'Dominic C. Babbini'
'Frank L. Mulligan'
'Hannah R. Schulhauser'
'Tara C. Sweigart'
'Gary S. Nichol'
'Stephanie K. Hurst'

_publ_contact_author 'Professor Stephanie Hurst'
_publ_contact_author_email stephanie.hurst@nau.edu
_publ_section_title
;
 Effect of Pnictogen Ligand Substitution on a Tripalladium Ditropylium
 Core
;
_journal_name_full 'Inorganic Chemistry'
_journal_page_first 4307
_journal_page_last 4312
_journal_paper_doi 10.1021/ic100151x
_journal_volume 49
_journal_year 2010
_chemical_formula_moiety 'C68 H59 P3 Pd3 2 +, 2 B F4 -'
_chemical_formula_sum 'C68 H59 B2 F8 P3 Pd3'
_chemical_formula_weight 1461.88
_chemical_name_systematic
;
 ?
;
_space_group_IT_number 15
_symmetry_cell_setting monoclinic
_symmetry_space_group_name_Hall '-I 2ya'
_symmetry_space_group_name_H-M 'I 1 2/a 1'
_atom_sites_solution_hydrogens geom
_atom_sites_solution_primary direct
_atom_sites_solution_secondary difmap
_audit_creation_method SHELXL-97
_cell_angle_alpha 90.00
_cell_angle_beta 96.119(4)
_cell_angle_gamma 90.00
_cell_formula_units_Z 8
_cell_length_a 14.9823(9)
_cell_length_b 27.0746(15)
_cell_length_c 30.441(2)
_cell_measurement_reflns_used 3395
_cell_measurement_temperature 150(2)
_cell_measurement_theta_max 21.61
_cell_measurement_theta_min 2.20
_cell_volume 12277.7(13)
_computing_cell_refinement 'SAINT (Bruker, 2007)'
_computing_data_collection 'APEX2 (Bruker, 2007)'
_computing_data_reduction SAINT
_computing_molecular_graphics SHELXTL
_computing_publication_material 'SHELXTL and local programs'
_computing_structure_refinement SHELXTL
_computing_structure_solution 'SHELXTL (Sheldrick, 2008)'
_diffrn_ambient_temperature 150(2)
_diffrn_measured_fraction_theta_full 0.981
_diffrn_measured_fraction_theta_max 0.981
_diffrn_measurement_device_type 'Bruker SMART APEXII'
_diffrn_measurement_method 'thin-slice \w scans'
_diffrn_radiation_monochromator 'silicon 111'
_diffrn_radiation_source 'Advanced Light Source beamline 11.3.1'
_diffrn_radiation_type synchrotron
_diffrn_radiation_wavelength 0.77490
_diffrn_reflns_av_R_equivalents 0.0646
_diffrn_reflns_av_sigmaI/netI 0.0689
_diffrn_reflns_limit_h_max 14
_diffrn_reflns_limit_h_min -14
_diffrn_reflns_limit_k_max 25
_diffrn_reflns_limit_k_min 0
_diffrn_reflns_limit_l_max 28
_diffrn_reflns_limit_l_min 0
_diffrn_reflns_number 34243
_diffrn_reflns_theta_full 21.65
_diffrn_reflns_theta_max 21.65
_diffrn_reflns_theta_min 1.10
_exptl_absorpt_coefficient_mu 1.013
_exptl_absorpt_correction_T_max 0.9899
_exptl_absorpt_correction_T_min 0.9143
_exptl_absorpt_correction_type multi-scan
_exptl_absorpt_process_details 'SADABS 2008/1; Sheldrick, 1996'
_exptl_crystal_colour orange
_exptl_crystal_density_diffrn 1.582
_exptl_crystal_density_method 'not measured'
_exptl_crystal_description needle
_exptl_crystal_F_000 5856
_exptl_crystal_size_max 0.09
_exptl_crystal_size_mid 0.01
_exptl_crystal_size_min 0.01
_platon_squeeze_details
;
One disordered BF4- removed.
;
_refine_diff_density_max 0.697
_refine_diff_density_min -0.443
_refine_diff_density_rms 0.094
_refine_ls_extinction_method none
_refine_ls_goodness_of_fit_ref 0.942
_refine_ls_hydrogen_treatment constr
_refine_ls_matrix_type full
_refine_ls_number_parameters 735
_refine_ls_number_reflns 5456
_refine_ls_number_restraints 0
_refine_ls_restrained_S_all 0.942
_refine_ls_R_factor_all 0.0835
_refine_ls_R_factor_gt 0.0482
_refine_ls_shift/su_max 0.000
_refine_ls_shift/su_mean 0.000
_refine_ls_structure_factor_coef Fsqd
_refine_ls_weighting_details 'calc w=1/[\s^2^(Fo^2^)+(0.0881P)^2^+0.0000P] where P=(Fo^2^+2Fc^2^)/3'
_refine_ls_weighting_scheme calc
_refine_ls_wR_factor_gt 0.1201
_refine_ls_wR_factor_ref 0.1330
_reflns_number_gt 3659
_reflns_number_total 5456
_reflns_threshold_expression I>2\s(I)
_cod_data_source_file ic100151x_si_001_2.cif
_cod_data_source_block 2
_cod_original_sg_symbol_H-M 'I 2/a'
_cod_database_code 4315394

loop_
_symmetry_equiv_pos_as_xyz
'x, y, z'
'-x+1/2, y, -z'
'x+1/2, y+1/2, z+1/2'
'-x+1, y+1/2, -z+1/2'
'-x, -y, -z'
'x-1/2, -y, z'
'-x+1/2, -y+1/2, -z+1/2'
'x, -y+1/2, z+1/2'

loop_
_atom_site_label
_atom_site_type_symbol
_atom_site_fract_x
_atom_site_fract_y
_atom_site_fract_z
_atom_site_U_iso_or_equiv
_atom_site_adp_type
_atom_site_occupancy
_atom_site_symmetry_multiplicity
_atom_site_calc_flag
_atom_site_refinement_flags
_atom_site_disorder_assembly
_atom_site_disorder_group
Pd1 Pd 0.81887(6) 0.19744(3) 0.13899(3) 0.0461(3) Uani 1 1 d . . .
Pd2 Pd 0.76398(6) 0.29649(3) 0.12593(3) 0.0490(3) Uani 1 1 d . . .
Pd3 Pd 0.63437(6) 0.22048(3) 0.11190(3) 0.0477(3) Uani 1 1 d . . .
P1 P 0.9203(2) 0.13134(11) 0.15979(9) 0.0523(8) Uani 1 1 d . . .
P2 P 0.7824(2) 0.38396(11) 0.12467(10) 0.0619(9) Uani 1 1 d . . .
P3 P 0.4844(2) 0.19449(10) 0.08948(10) 0.0523(8) Uani 1 1 d . . .
C1 C 0.7750(10) 0.1931(5) 0.2039(3) 0.053(3) Uani 1 1 d . . .
H1 H 0.8117 0.1653 0.2120 0.063 Uiso 1 1 calc R . .
C2 C 0.6875(12) 0.1842(5) 0.1930(4) 0.067(4) Uani 1 1 d . . .
H2 H 0.6710 0.1503 0.1931 0.081 Uiso 1 1 calc R . .
C3 C 0.6168(9) 0.2167(6) 0.1816(3) 0.064(4) Uani 1 1 d . . .
H3 H 0.5587 0.2023 0.1768 0.077 Uiso 1 1 calc R . .
C4 C 0.6208(9) 0.2693(6) 0.1761(3) 0.067(4) Uani 1 1 d . . .
H4 H 0.5665 0.2852 0.1651 0.080 Uiso 1 1 calc R . .
C5 C 0.6967(11) 0.2999(5) 0.1855(4) 0.061(3) Uani 1 1 d . . .
H5 H 0.6852 0.3344 0.1828 0.073 Uiso 1 1 calc R . .
C6 C 0.7869(9) 0.2872(4) 0.1982(3) 0.053(3) Uani 1 1 d . . .
H6 H 0.8292 0.3134 0.2025 0.064 Uiso 1 1 calc R . .
C7 C 0.8186(8) 0.2391(5) 0.2048(3) 0.052(3) Uani 1 1 d . . .
H7 H 0.8820 0.2370 0.2112 0.063 Uiso 1 1 calc R . .
C8 C 0.8713(8) 0.2282(6) 0.0766(3) 0.064(3) Uani 1 1 d . . .
H8 H 0.9326 0.2257 0.0883 0.076 Uiso 1 1 calc R . .
C9 C 0.8266(12) 0.1842(5) 0.0695(4) 0.071(4) Uani 1 1 d . . .
H9 H 0.8626 0.1555 0.0745 0.086 Uiso 1 1 calc R . .
C10 C 0.7402(11) 0.1758(5) 0.0566(4) 0.058(3) Uani 1 1 d . . .
H10 H 0.7248 0.1418 0.0544 0.069 Uiso 1 1 calc R . .
C11 C 0.6694(9) 0.2072(6) 0.0457(4) 0.064(3) Uani 1 1 d . . .
H11 H 0.6130 0.1920 0.0373 0.077 Uiso 1 1 calc R . .
C12 C 0.6702(10) 0.2584(6) 0.0455(3) 0.067(4) Uani 1 1 d . . .
H12 H 0.6135 0.2738 0.0386 0.080 Uiso 1 1 calc R . .
C13 C 0.7452(13) 0.2911(5) 0.0543(4) 0.075(4) Uani 1 1 d . . .
H13 H 0.7332 0.3253 0.0503 0.090 Uiso 1 1 calc R . .
C14 C 0.8376(12) 0.2777(6) 0.0687(4) 0.077(4) Uani 1 1 d . . .
H14 H 0.8797 0.3039 0.0733 0.093 Uiso 1 1 calc R . .
C15 C 0.9758(7) 0.1366(5) 0.2158(4) 0.055(3) Uani 1 1 d . . .
C16 C 0.9714(9) 0.1008(4) 0.2481(4) 0.072(4) Uani 1 1 d . . .
H16 H 0.9366 0.0719 0.2417 0.086 Uiso 1 1 calc R . .
C17 C 1.0168(10) 0.1071(6) 0.2893(5) 0.089(4) Uani 1 1 d . . .
H17 H 1.0132 0.0823 0.3112 0.106 Uiso 1 1 calc R . .
C18 C 1.0664(10) 0.1477(7) 0.2991(5) 0.089(5) Uani 1 1 d . . .
H18 H 1.0991 0.1508 0.3275 0.107 Uiso 1 1 calc R . .
C19 C 1.0705(8) 0.1845(5) 0.2687(5) 0.075(4) Uani 1 1 d . . .
H19 H 1.1048 0.2133 0.2763 0.090 Uiso 1 1 calc R . .
C20 C 1.0241(7) 0.1800(5) 0.2263(4) 0.057(3) Uani 1 1 d . . .
H20 H 1.0256 0.2058 0.2052 0.068 Uiso 1 1 calc R . .
C21 C 1.0112(8) 0.1212(4) 0.1254(3) 0.050(3) Uani 1 1 d . . .
C22 C 1.0963(9) 0.1387(4) 0.1360(4) 0.056(3) Uani 1 1 d . . .
H22 H 1.1107 0.1562 0.1629 0.067 Uiso 1 1 calc R . .
C23 C 1.1628(9) 0.1311(4) 0.1072(4) 0.069(4) Uani 1 1 d . . .
H23 H 1.2218 0.1436 0.1143 0.083 Uiso 1 1 calc R . .
C24 C 1.1402(9) 0.1047(4) 0.0679(4) 0.064(3) Uani 1 1 d . . .
H24 H 1.1844 0.0985 0.0483 0.077 Uiso 1 1 calc R . .
C25 C 1.0546(9) 0.0879(4) 0.0578(4) 0.053(3) Uani 1 1 d . . .
H25 H 1.0395 0.0708 0.0308 0.064 Uiso 1 1 calc R . .
C26 C 0.9902(9) 0.0951(4) 0.0857(4) 0.060(3) Uani 1 1 d . . .
H26 H 0.9313 0.0825 0.0783 0.072 Uiso 1 1 calc R . .
C27 C 0.8673(9) 0.0709(4) 0.1565(3) 0.053(3) Uani 1 1 d . . .
C28 C 0.9193(9) 0.0275(5) 0.1655(3) 0.065(3) Uani 1 1 d . . .
H28 H 0.9825 0.0297 0.1725 0.077 Uiso 1 1 calc R . .
C29 C 0.8775(13) -0.0176(5) 0.1642(4) 0.083(4) Uani 1 1 d . . .
H29 H 0.9123 -0.0464 0.1713 0.100 Uiso 1 1 calc R . .
C30 C 0.7865(15) -0.0224(6) 0.1526(4) 0.095(5) Uani 1 1 d . . .
H30 H 0.7588 -0.0540 0.1520 0.114 Uiso 1 1 calc R . .
C31 C 0.7371(10) 0.0185(7) 0.1422(4) 0.087(4) Uani 1 1 d . . .
H31 H 0.6749 0.0157 0.1327 0.105 Uiso 1 1 calc R . .
C32 C 0.7783(10) 0.0655(5) 0.1455(4) 0.063(3) Uani 1 1 d . . .
H32 H 0.7423 0.0941 0.1397 0.076 Uiso 1 1 calc R . .
C33 C 0.6780(11) 0.4147(5) 0.1113(4) 0.080(4) Uani 1 1 d . . .
C34 C 0.5990(12) 0.3891(5) 0.0999(4) 0.084(4) Uani 1 1 d . . .
H34 H 0.6024 0.3542 0.0973 0.100 Uiso 1 1 calc R . .
C35 C 0.5125(11) 0.4119(7) 0.0919(4) 0.094(5) Uani 1 1 d . . .
H35 H 0.4591 0.3933 0.0850 0.113 Uiso 1 1 calc R . .
C36 C 0.5118(15) 0.4638(8) 0.0948(5) 0.120(6) Uani 1 1 d . . .
H36 H 0.4566 0.4813 0.0898 0.144 Uiso 1 1 calc R . .
C37 C 0.5910(18) 0.4894(7) 0.1047(7) 0.143(8) Uani 1 1 d . . .
H37 H 0.5879 0.5243 0.1067 0.172 Uiso 1 1 calc R . .
C38 C 0.6749(14) 0.4675(5) 0.1121(5) 0.106(5) Uani 1 1 d . . .
H38 H 0.7281 0.4867 0.1175 0.127 Uiso 1 1 calc R . .
C39 C 0.8237(11) 0.4128(4) 0.1771(4) 0.073(4) Uani 1 1 d . . .
C40 C 0.7607(11) 0.4270(5) 0.2063(5) 0.092(4) Uani 1 1 d . . .
H40 H 0.6984 0.4222 0.1979 0.110 Uiso 1 1 calc R . .
C41 C 0.7893(13) 0.4478(5) 0.2468(5) 0.099(5) Uani 1 1 d . . .
H41 H 0.7470 0.4576 0.2663 0.119 Uiso 1 1 calc R . .
C42 C 0.8804(14) 0.4542(6) 0.2586(6) 0.118(6) Uani 1 1 d . . .
H42 H 0.9007 0.4691 0.2861 0.141 Uiso 1 1 calc R . .
C43 C 0.9415(12) 0.4393(6) 0.2308(6) 0.123(6) Uani 1 1 d . . .
H43 H 1.0040 0.4429 0.2395 0.147 Uiso 1 1 calc R . .
C44 C 0.9128(11) 0.4190(5) 0.1904(5) 0.095(5) Uani 1 1 d . . .
H44 H 0.9558 0.4091 0.1714 0.114 Uiso 1 1 calc R . .
C45 C 0.8539(10) 0.4047(5) 0.0857(6) 0.083(5) Uani 1 1 d . . .
C46 C 0.9404(13) 0.3864(5) 0.0894(4) 0.090(5) Uani 1 1 d . . .
H46 H 0.9581 0.3640 0.1127 0.108 Uiso 1 1 calc R . .
C47 C 1.0026(12) 0.3990(6) 0.0606(6) 0.098(5) Uani 1 1 d . . .
H47 H 1.0620 0.3863 0.0649 0.118 Uiso 1 1 calc R . .
C48 C 0.9768(16) 0.4301(7) 0.0261(6) 0.118(6) Uani 1 1 d . . .
H48 H 1.0199 0.4394 0.0068 0.141 Uiso 1 1 calc R . .
C49 C 0.8906(16) 0.4483(7) 0.0181(6) 0.117(6) Uani 1 1 d . . .
H49 H 0.8729 0.4689 -0.0066 0.140 Uiso 1 1 calc R . .
C50 C 0.8300(12) 0.4349(5) 0.0487(5) 0.098(5) Uani 1 1 d . . .
H50 H 0.7701 0.4469 0.0440 0.117 Uiso 1 1 calc R . .
C51 C 0.4013(8) 0.2001(5) 0.1297(4) 0.057(3) Uani 1 1 d . . .
C52 C 0.3369(10) 0.2357(5) 0.1265(4) 0.068(4) Uani 1 1 d . . .
H52 H 0.3332 0.2586 0.1027 0.082 Uiso 1 1 calc R . .
C53 C 0.2778(11) 0.2385(6) 0.1573(7) 0.088(5) Uani 1 1 d . . .
H53 H 0.2330 0.2635 0.1547 0.106 Uiso 1 1 calc R . .
C54 C 0.2814(11) 0.2058(8) 0.1924(6) 0.091(5) Uani 1 1 d . . .
H54 H 0.2389 0.2086 0.2133 0.109 Uiso 1 1 calc R . .
C55 C 0.3454(12) 0.1695(7) 0.1975(5) 0.093(5) Uani 1 1 d . . .
H55 H 0.3491 0.1474 0.2219 0.111 Uiso 1 1 calc R . .
C56 C 0.4049(10) 0.1665(5) 0.1654(5) 0.080(4) Uani 1 1 d . . .
H56 H 0.4490 0.1411 0.1675 0.096 Uiso 1 1 calc R . .
C57 C 0.4413(7) 0.2298(4) 0.0416(4) 0.051(3) Uani 1 1 d . . .
C58 C 0.4190(8) 0.2093(5) 0.0006(4) 0.066(3) Uani 1 1 d . . .
H58 H 0.4253 0.1746 -0.0026 0.080 Uiso 1 1 calc R . .
C59 C 0.3877(9) 0.2367(5) -0.0362(5) 0.086(4) Uani 1 1 d . . .
H59 H 0.3720 0.2215 -0.0642 0.103 Uiso 1 1 calc R . .
C60 C 0.3803(9) 0.2877(5) -0.0305(5) 0.094(5) Uani 1 1 d . . .
H60 H 0.3583 0.3076 -0.0550 0.112 Uiso 1 1 calc R . .
C61 C 0.4042(10) 0.3100(5) 0.0100(5) 0.092(5) Uani 1 1 d . . .
H61 H 0.3998 0.3448 0.0132 0.110 Uiso 1 1 calc R . .
C62 C 0.4344(8) 0.2806(5) 0.0457(4) 0.072(4) Uani 1 1 d . . .
H62 H 0.4509 0.2956 0.0736 0.087 Uiso 1 1 calc R . .
C63 C 0.4694(8) 0.1288(4) 0.0739(3) 0.048(3) Uani 1 1 d . . .
C64 C 0.5420(8) 0.0967(4) 0.0743(3) 0.053(3) Uani 1 1 d . . .
H64 H 0.6012 0.1083 0.0827 0.063 Uiso 1 1 calc R . .
C65 C 0.5280(9) 0.0483(4) 0.0624(3) 0.055(3) Uani 1 1 d . . .
H65 H 0.5774 0.0264 0.0620 0.066 Uiso 1 1 calc R . .
C66 C 0.4424(10) 0.0318(4) 0.0510(3) 0.055(3) Uani 1 1 d . . .
H66 H 0.4329 -0.0019 0.0430 0.066 Uiso 1 1 calc R . .
C67 C 0.3699(8) 0.0627(5) 0.0509(3) 0.053(3) Uani 1 1 d . . .
H67 H 0.3109 0.0504 0.0436 0.064 Uiso 1 1 calc R . .
C68 C 0.3831(9) 0.1115(4) 0.0615(3) 0.055(3) Uani 1 1 d . . .
H68 H 0.3334 0.1334 0.0604 0.066 Uiso 1 1 calc R . .
B1 B 0.0623(17) 0.3058(8) 0.1828(9) 0.115(8) Uani 1 1 d . . .
F1 F -0.0091(8) 0.3132(5) 0.1999(8) 0.282(12) Uani 1 1 d . . .
F2 F 0.0406(10) 0.2750(5) 0.1459(5) 0.209(6) Uani 1 1 d . . .
F3 F 0.1034(8) 0.3485(5) 0.1700(6) 0.235(8) Uani 1 1 d . . .
F4 F 0.1240(6) 0.2810(4) 0.2090(3) 0.123(3) Uani 1 1 d . . .
B2 B 0.2500 -0.0536(8) 0.0000 0.062(6) Uani 1 2 d S . .
F5 F 0.1769(5) -0.0816(3) -0.0129(3) 0.110(3) Uani 1 1 d . . .
F6 F 0.2259(7) -0.0244(4) 0.0319(3) 0.166(5) Uani 1 1 d . . .

loop_
_atom_site_aniso_label
_atom_site_aniso_U_11
_atom_site_aniso_U_22
_atom_site_aniso_U_33
_atom_site_aniso_U_23
_atom_site_aniso_U_13
_atom_site_aniso_U_12
Pd1 0.0551(6) 0.0531(5) 0.0303(5) -0.0072(4) 0.0057(4) 0.0014(4)
Pd2 0.0626(6) 0.0528(5) 0.0322(5) -0.0062(4) 0.0076(4) -0.0018(5)
Pd3 0.0558(6) 0.0564(5) 0.0311(5) -0.0049(4) 0.0064(4) -0.0018(4)
P1 0.061(2) 0.0592(19) 0.0353(17) -0.0128(15) 0.0013(16) 0.0001(16)
P2 0.081(3) 0.0526(19) 0.053(2) -0.0014(16) 0.0132(19) -0.0023(18)
P3 0.053(2) 0.0565(19) 0.0474(19) -0.0055(15) 0.0073(16) 0.0003(15)
C1 0.063(10) 0.073(11) 0.024(7) -0.007(6) 0.015(6) 0.017(8)
C2 0.104(13) 0.052(8) 0.047(8) -0.009(6) 0.012(9) -0.002(9)
C3 0.068(10) 0.106(12) 0.021(7) -0.010(7) 0.016(6) -0.022(9)
C4 0.065(10) 0.119(13) 0.021(7) 0.009(7) 0.019(7) 0.036(10)
C5 0.085(11) 0.070(9) 0.031(7) 0.004(6) 0.024(8) 0.006(9)
C6 0.077(11) 0.057(9) 0.025(6) -0.006(5) 0.006(6) -0.012(7)
C7 0.051(8) 0.077(10) 0.029(7) -0.010(6) 0.004(6) 0.010(8)
C8 0.056(8) 0.103(11) 0.033(7) -0.011(8) 0.007(6) -0.003(10)
C9 0.104(13) 0.079(11) 0.027(7) 0.012(6) -0.017(8) 0.006(9)
C10 0.090(11) 0.058(8) 0.028(7) -0.007(6) 0.021(8) -0.005(9)
C11 0.062(9) 0.079(10) 0.056(9) -0.022(7) 0.019(7) -0.004(9)
C12 0.082(11) 0.110(13) 0.010(7) -0.006(7) 0.011(6) 0.028(10)
C13 0.141(15) 0.051(8) 0.032(8) -0.008(6) 0.001(9) 0.010(10)
C14 0.121(14) 0.088(12) 0.026(7) -0.028(7) 0.027(8) -0.055(10)
C15 0.056(8) 0.066(8) 0.043(8) -0.016(7) 0.006(6) 0.004(7)
C16 0.115(11) 0.058(8) 0.039(8) -0.004(7) -0.008(8) 0.007(7)
C17 0.125(13) 0.088(11) 0.048(10) 0.004(8) -0.013(9) 0.007(10)
C18 0.098(12) 0.118(13) 0.047(10) -0.015(11) -0.009(8) 0.031(11)
C19 0.065(9) 0.089(11) 0.069(10) -0.039(9) -0.004(8) 0.014(8)
C20 0.046(7) 0.077(9) 0.050(9) -0.017(6) 0.014(7) -0.003(7)
C21 0.068(9) 0.050(7) 0.031(7) -0.004(6) -0.001(6) -0.003(6)
C22 0.053(9) 0.073(8) 0.041(7) -0.013(6) 0.008(7) 0.006(7)
C23 0.066(9) 0.078(9) 0.063(9) -0.003(8) 0.008(8) 0.010(7)
C24 0.076(11) 0.069(8) 0.047(9) -0.002(7) 0.007(7) 0.016(8)
C25 0.064(9) 0.064(8) 0.034(7) 0.003(6) 0.013(8) -0.009(7)
C26 0.076(10) 0.058(8) 0.049(8) 0.004(6) 0.016(8) 0.003(7)
C27 0.063(9) 0.059(8) 0.038(7) -0.012(6) 0.012(7) -0.004(7)
C28 0.089(10) 0.059(9) 0.048(8) -0.008(6) 0.015(7) -0.011(9)
C29 0.136(15) 0.057(11) 0.060(10) -0.007(7) 0.023(10) -0.006(10)
C30 0.163(18) 0.061(11) 0.057(10) -0.006(8) -0.007(11) -0.035(12)
C31 0.101(12) 0.107(13) 0.051(9) -0.006(9) -0.010(8) -0.020(12)
C32 0.089(12) 0.059(9) 0.039(7) -0.005(6) -0.002(7) -0.014(8)
C33 0.113(13) 0.064(10) 0.061(9) 0.008(7) -0.006(9) 0.006(9)
C34 0.115(13) 0.083(10) 0.052(9) 0.008(8) 0.004(9) 0.002(11)
C35 0.089(12) 0.116(14) 0.075(10) 0.014(9) 0.000(9) 0.028(10)
C36 0.17(2) 0.103(16) 0.088(13) 0.016(11) 0.013(13) 0.075(14)
C37 0.18(2) 0.090(14) 0.155(19) -0.013(13) 0.013(18) 0.031(17)
C38 0.138(15) 0.063(11) 0.120(14) 0.011(9) 0.029(12) 0.024(10)
C39 0.085(11) 0.068(9) 0.066(10) -0.005(7) 0.005(10) 0.011(8)
C40 0.108(13) 0.081(10) 0.083(12) -0.012(9) -0.007(11) -0.009(9)
C41 0.147(17) 0.090(10) 0.061(11) -0.032(8) 0.016(10) -0.015(10)
C42 0.125(16) 0.118(13) 0.103(14) -0.046(11) -0.021(14) -0.024(12)
C43 0.104(14) 0.158(16) 0.105(14) -0.081(12) 0.010(12) 0.005(11)
C44 0.100(14) 0.098(11) 0.083(12) -0.046(9) -0.008(10) -0.008(9)
C45 0.052(9) 0.074(10) 0.126(15) -0.038(10) 0.025(9) 0.002(8)
C46 0.137(16) 0.083(10) 0.058(9) -0.012(8) 0.048(11) -0.052(11)
C47 0.123(14) 0.085(11) 0.089(12) -0.017(10) 0.021(12) -0.015(10)
C48 0.17(2) 0.097(13) 0.085(14) -0.007(11) 0.014(14) -0.036(14)
C49 0.138(17) 0.121(14) 0.094(14) 0.036(11) 0.023(14) -0.021(14)
C50 0.144(16) 0.080(10) 0.064(10) 0.020(8) -0.009(11) 0.007(10)
C51 0.045(8) 0.066(8) 0.060(9) -0.027(7) 0.012(6) -0.009(7)
C52 0.080(10) 0.076(10) 0.051(9) -0.024(7) 0.018(8) 0.009(8)
C53 0.091(13) 0.087(11) 0.082(12) -0.034(10) -0.012(11) -0.014(9)
C54 0.063(11) 0.129(14) 0.084(13) -0.069(13) 0.022(9) -0.014(11)
C55 0.087(12) 0.133(15) 0.064(11) -0.041(10) 0.036(10) -0.047(12)
C56 0.083(11) 0.079(10) 0.074(10) -0.007(9) -0.004(10) -0.002(8)
C57 0.042(7) 0.054(8) 0.057(9) -0.008(6) 0.006(6) 0.004(6)
C58 0.069(9) 0.080(9) 0.053(9) 0.000(9) 0.022(7) -0.004(7)
C59 0.121(12) 0.069(10) 0.063(10) 0.003(8) -0.007(9) -0.009(8)
C60 0.098(11) 0.080(11) 0.096(13) 0.022(9) -0.022(9) -0.002(9)
C61 0.117(13) 0.080(10) 0.074(11) 0.006(10) -0.008(9) -0.003(9)
C62 0.082(9) 0.064(9) 0.068(10) -0.001(8) -0.008(7) 0.007(7)
C63 0.056(8) 0.055(7) 0.034(7) -0.004(5) 0.001(6) 0.001(8)
C64 0.050(8) 0.056(8) 0.052(8) 0.005(6) 0.006(6) 0.003(7)
C65 0.064(10) 0.055(9) 0.048(7) 0.004(6) 0.012(7) 0.002(7)
C66 0.084(10) 0.040(7) 0.042(7) 0.005(5) 0.013(7) -0.004(8)
C67 0.061(9) 0.059(9) 0.040(7) 0.006(6) 0.006(6) -0.001(7)
C68 0.077(10) 0.047(8) 0.043(7) -0.003(6) 0.013(7) 0.000(7)
B1 0.092(17) 0.075(14) 0.17(2) 0.008(14) -0.033(17) 0.016(14)
F1 0.079(8) 0.153(11) 0.62(4) -0.045(15) 0.053(14) 0.001(8)
F2 0.232(14) 0.205(12) 0.168(11) 0.006(10) -0.088(11) -0.039(11)
F3 0.144(10) 0.147(10) 0.39(2) 0.089(12) -0.063(12) -0.043(8)
F4 0.128(7) 0.147(8) 0.092(6) -0.008(6) 0.002(6) 0.022(7)
B2 0.089(18) 0.075(15) 0.021(12) 0.000 -0.004(12) 0.000
F5 0.097(6) 0.091(5) 0.128(7) -0.058(5) -0.046(5) 0.026(5)
F6 0.144(8) 0.222(11) 0.149(9) -0.122(8) 0.086(7) -0.108(8)

loop_
_atom_type_symbol
_atom_type_description
_atom_type_scat_dispersion_real
_atom_type_scat_dispersion_imag
_atom_type_scat_source
C C 0.0033 0.0016 'International Tables Vol C Tables 4.2.6.8 and 6.1.1.4'
H H 0.0000 0.0000 'International Tables Vol C Tables 4.2.6.8 and 6.1.1.4'
B B 0.0013 0.0007 'International Tables Vol C Tables 4.2.6.8 and 6.1.1.4'
F F 0.0171 0.0103 'International Tables Vol C Tables 4.2.6.8 and 6.1.1.4'
P P 0.1023 0.0942 'International Tables Vol C Tables 4.2.6.8 and 6.1.1.4'
Pd Pd -0.9988 1.0072 'International Tables Vol C Tables 4.2.6.8 and 6.1.1.4'

loop_
_geom_angle_atom_site_label_1
_geom_angle_atom_site_label_2
_geom_angle_atom_site_label_3
_geom_angle
_geom_angle_site_symmetry_1
_geom_angle_site_symmetry_3
_geom_angle_publ_flag
Pd2 Pd1 Pd3 59.67(3) . . ?
Pd2 Pd1 P1 156.53(8) . . ?
Pd2 Pd1 C1 93.9(3) . . ?
Pd2 Pd1 C7 68.2(3) . . ?
Pd2 Pd1 C8 70.0(4) . . ?
Pd2 Pd1 C9 93.7(4) . . ?
Pd3 Pd1 P1 143.65(8) . . ?
Pd3 Pd1 C1 84.1(4) . . ?
Pd3 Pd1 C7 93.0(3) . . ?
Pd3 Pd1 C8 95.1(3) . . ?
Pd3 Pd1 C9 84.5(4) . . ?
P1 Pd1 C1 87.9(3) . . ?
P1 Pd1 C7 101.4(3) . . ?
P1 Pd1 C8 103.1(4) . . ?
P1 Pd1 C9 92.1(4) . . ?
C1 Pd1 C7 36.6(4) . . ?
C1 Pd1 C8 161.4(5) . . ?
C1 Pd1 C9 160.7(6) . . ?
C7 Pd1 C8 125.3(5) . . ?
C7 Pd1 C9 160.0(5) . . ?
C8 Pd1 C9 35.8(4) . . ?
Pd1 Pd2 Pd3 60.99(3) . . ?
Pd1 Pd2 P2 156.05(9) . . ?
Pd1 Pd2 C5 94.5(3) . . ?
Pd1 Pd2 C6 74.9(3) . . ?
Pd1 Pd2 C13 94.7(3) . . ?
Pd1 Pd2 C14 74.4(5) . . ?
Pd3 Pd2 P2 142.95(9) . . ?
Pd3 Pd2 C5 77.6(4) . . ?
Pd3 Pd2 C6 95.7(3) . . ?
Pd3 Pd2 C13 77.7(5) . . ?
Pd3 Pd2 C14 96.0(3) . . ?
P2 Pd2 C5 92.0(3) . . ?
P2 Pd2 C6 97.1(3) . . ?
P2 Pd2 C13 93.1(4) . . ?
P2 Pd2 C14 98.5(4) . . ?
C5 Pd2 C6 37.6(4) . . ?
C5 Pd2 C13 145.1(7) . . ?
C5 Pd2 C14 168.8(6) . . ?
C6 Pd2 C13 169.5(4) . . ?
C6 Pd2 C14 136.1(6) . . ?
C13 Pd2 C14 38.6(5) . . ?
Pd1 Pd3 Pd2 59.34(3) . . ?
Pd1 Pd3 P3 150.27(8) . . ?
Pd1 Pd3 C3 85.5(4) . . ?
Pd1 Pd3 C4 92.8(3) . . ?
Pd1 Pd3 C11 84.8(4) . . ?
Pd1 Pd3 C12 92.3(3) . . ?
Pd2 Pd3 P3 150.27(8) . . ?
Pd2 Pd3 C3 92.3(3) . . ?
Pd2 Pd3 C4 65.8(4) . . ?
Pd2 Pd3 C11 91.8(3) . . ?
Pd2 Pd3 C12 66.5(4) . . ?
P3 Pd3 C3 93.3(3) . . ?
P3 Pd3 C4 103.8(4) . . ?
P3 Pd3 C11 89.9(3) . . ?
P3 Pd3 C12 100.1(4) . . ?
C3 Pd3 C4 36.3(4) . . ?
C3 Pd3 C11 165.8(6) . . ?
C3 Pd3 C12 156.0(6) . . ?
C4 Pd3 C11 154.8(6) . . ?
C4 Pd3 C12 120.3(5) . . ?
C11 Pd3 C12 35.1(4) . . ?
Pd1 P1 C15 113.8(4) . . ?
Pd1 P1 C21 117.0(3) . . ?
Pd1 P1 C27 113.5(5) . . ?
C15 P1 C21 104.7(5) . . ?
C15 P1 C27 106.0(6) . . ?
C21 P1 C27 100.5(5) . . ?
Pd2 P2 C33 111.6(5) . . ?
Pd2 P2 C39 116.1(4) . . ?
Pd2 P2 C45 113.9(4) . . ?
C33 P2 C39 102.0(7) . . ?
C33 P2 C45 106.1(7) . . ?
C39 P2 C45 106.0(7) . . ?
Pd3 P3 C51 117.9(3) . . ?
Pd3 P3 C57 108.7(4) . . ?
Pd3 P3 C63 116.3(4) . . ?
C51 P3 C57 106.5(6) . . ?
C51 P3 C63 100.3(5) . . ?
C57 P3 C63 106.2(5) . . ?
Pd1 C1 H1 93.1 . . ?
Pd1 C1 C2 99.7(8) . . ?
Pd1 C1 C7 77.4(7) . . ?
H1 C1 C2 116.4 . . ?
H1 C1 C7 116.4 . . ?
C2 C1 C7 127.2(11) . . ?
C1 C2 H2 114.9 . . ?
C1 C2 C3 130.3(12) . . ?
H2 C2 C3 114.9 . . ?
Pd3 C3 C2 96.1(8) . . ?
Pd3 C3 H3 94.2 . . ?
Pd3 C3 C4 80.2(7) . . ?
C2 C3 H3 116.0 . . ?
C2 C3 C4 128.0(12) . . ?
H3 C3 C4 116.0 . . ?
Pd3 C4 C3 63.5(6) . . ?
Pd3 C4 H4 96.0 . . ?
Pd3 C4 C5 110.7(8) . . ?
C3 C4 H4 116.5 . . ?
C3 C4 C5 127.0(11) . . ?
H4 C4 C5 116.5 . . ?
Pd2 C5 C4 104.0(8) . . ?
Pd2 C5 H5 93.9 . . ?
Pd2 C5 C6 72.6(7) . . ?
C4 C5 H5 115.1 . . ?
C4 C5 C6 129.9(11) . . ?
H5 C5 C6 115.1 . . ?
Pd2 C6 C5 69.9(6) . . ?
Pd2 C6 H6 94.9 . . ?
Pd2 C6 C7 105.4(7) . . ?
C5 C6 H6 117.6 . . ?
C5 C6 C7 124.8(11) . . ?
H6 C6 C7 117.6 . . ?
Pd1 C7 C1 65.9(6) . . ?
Pd1 C7 C6 111.4(7) . . ?
Pd1 C7 H7 93.1 . . ?
C1 C7 C6 132.4(11) . . ?
C1 C7 H7 113.8 . . ?
C6 C7 H7 113.8 . . ?
Pd1 C8 H8 93.8 . . ?
Pd1 C8 C9 67.1(7) . . ?
Pd1 C8 C14 109.3(8) . . ?
H8 C8 C9 115.8 . . ?
H8 C8 C14 115.8 . . ?
C9 C8 C14 128.5(12) . . ?
Pd1 C9 C8 77.1(7) . . ?
Pd1 C9 H9 93.8 . . ?
Pd1 C9 C10 99.6(9) . . ?
C8 C9 H9 115.2 . . ?
C8 C9 C10 129.7(13) . . ?
H9 C9 C10 115.2 . . ?
C9 C10 H10 114.0 . . ?
C9 C10 C11 131.9(12) . . ?
H10 C10 C11 114.0 . . ?
Pd3 C11 C10 97.9(8) . . ?
Pd3 C11 H11 91.5 . . ?
Pd3 C11 C12 80.8(7) . . ?
C10 C11 H11 116.1 . . ?
C10 C11 C12 127.8(12) . . ?
H11 C11 C12 116.1 . . ?
Pd3 C12 C11 64.0(7) . . ?
Pd3 C12 H12 95.8 . . ?
Pd3 C12 C13 110.5(7) . . ?
C11 C12 H12 115.7 . . ?
C11 C12 C13 128.6(12) . . ?
H12 C12 C13 115.7 . . ?
Pd2 C13 C12 104.1(8) . . ?
Pd2 C13 H13 93.8 . . ?
Pd2 C13 C14 72.4(7) . . ?
C12 C13 H13 116.4 . . ?
C12 C13 C14 127.2(11) . . ?
H13 C13 C14 116.4 . . ?
Pd2 C14 C8 106.1(8) . . ?
Pd2 C14 C13 69.0(7) . . ?
Pd2 C14 H14 95.1 . . ?
C8 C14 C13 126.0(11) . . ?
C8 C14 H14 117.0 . . ?
C13 C14 H14 117.0 . . ?
P1 C15 C16 123.9(9) . . ?
P1 C15 C20 117.0(9) . . ?
C16 C15 C20 119.1(10) . . ?
C15 C16 H16 119.8 . . ?
C15 C16 C17 120.4(12) . . ?
H16 C16 C17 119.8 . . ?
C16 C17 H17 119.6 . . ?
C16 C17 C18 120.9(14) . . ?
H17 C17 C18 119.6 . . ?
C17 C18 H18 119.7 . . ?
C17 C18 C19 120.7(13) . . ?
H18 C18 C19 119.7 . . ?
C18 C19 H19 119.8 . . ?
C18 C19 C20 120.4(13) . . ?
H19 C19 C20 119.8 . . ?
C15 C20 C19 118.4(12) . . ?
C15 C20 H20 120.8 . . ?
C19 C20 H20 120.8 . . ?
P1 C21 C22 123.2(9) . . ?
P1 C21 C26 117.1(10) . . ?
C22 C21 C26 119.7(11) . . ?
C21 C22 H22 119.8 . . ?
C21 C22 C23 120.4(11) . . ?
H22 C22 C23 119.8 . . ?
C22 C23 H23 120.6 . . ?
C22 C23 C24 118.8(12) . . ?
H23 C23 C24 120.6 . . ?
C23 C24 H24 120.1 . . ?
C23 C24 C25 119.7(12) . . ?
H24 C24 C25 120.1 . . ?
C24 C25 H25 119.2 . . ?
C24 C25 C26 121.5(11) . . ?
H25 C25 C26 119.2 . . ?
C21 C26 C25 119.9(11) . . ?
C21 C26 H26 120.1 . . ?
C25 C26 H26 120.1 . . ?
P1 C27 C28 120.5(10) . . ?
P1 C27 C32 121.8(10) . . ?
C28 C27 C32 117.7(11) . . ?
C27 C28 H28 120.2 . . ?
C27 C28 C29 119.5(13) . . ?
H28 C28 C29 120.2 . . ?
C28 C29 H29 119.1 . . ?
C28 C29 C30 121.8(14) . . ?
H29 C29 C30 119.1 . . ?
C29 C30 H30 120.5 . . ?
C29 C30 C31 119.1(14) . . ?
H30 C30 C31 120.5 . . ?
C30 C31 H31 120.1 . . ?
C30 C31 C32 119.8(14) . . ?
H31 C31 C32 120.1 . . ?
C27 C32 C31 122.0(13) . . ?
C27 C32 H32 119.0 . . ?
C31 C32 H32 119.0 . . ?
P2 C33 C34 122.0(11) . . ?
P2 C33 C38 119.5(14) . . ?
C34 C33 C38 118.5(14) . . ?
C33 C34 H34 118.0 . . ?
C33 C34 C35 124.1(14) . . ?
H34 C34 C35 118.0 . . ?
C34 C35 H35 122.2 . . ?
C34 C35 C36 115.6(16) . . ?
H35 C35 C36 122.2 . . ?
C35 C36 H36 119.9 . . ?
C35 C36 C37 120.2(17) . . ?
H36 C36 C37 119.9 . . ?
C36 C37 H37 117.8 . . ?
C36 C37 C38 124.4(18) . . ?
H37 C37 C38 117.8 . . ?
C33 C38 C37 117.0(17) . . ?
C33 C38 H38 121.5 . . ?
C37 C38 H38 121.5 . . ?
P2 C39 C40 118.5(12) . . ?
P2 C39 C44 122.9(12) . . ?
C40 C39 C44 118.4(13) . . ?
C39 C40 H40 119.8 . . ?
C39 C40 C41 120.5(15) . . ?
H40 C40 C41 119.8 . . ?
C40 C41 H41 120.5 . . ?
C40 C41 C42 119.0(16) . . ?
H41 C41 C42 120.5 . . ?
C41 C42 H42 119.7 . . ?
C41 C42 C43 120.5(15) . . ?
H42 C42 C43 119.7 . . ?
C42 C43 H43 119.9 . . ?
C42 C43 C44 120.2(16) . . ?
H43 C43 C44 119.9 . . ?
C39 C44 C43 121.3(15) . . ?
C39 C44 H44 119.3 . . ?
C43 C44 H44 119.3 . . ?
P2 C45 C46 117.5(13) . . ?
P2 C45 C50 126.8(13) . . ?
C46 C45 C50 115.4(15) . . ?
C45 C46 H46 118.3 . . ?
C45 C46 C47 123.3(16) . . ?
H46 C46 C47 118.3 . . ?
C46 C47 H47 120.6 . . ?
C46 C47 C48 118.8(17) . . ?
H47 C47 C48 120.6 . . ?
C47 C48 H48 118.8 . . ?
C47 C48 C49 122.4(19) . . ?
H48 C48 C49 118.8 . . ?
C48 C49 H49 121.7 . . ?
C48 C49 C50 116.6(17) . . ?
H49 C49 C50 121.7 . . ?
C45 C50 C49 123.3(16) . . ?
C45 C50 H50 118.3 . . ?
C49 C50 H50 118.3 . . ?
P3 C51 C52 122.3(12) . . ?
P3 C51 C56 119.0(11) . . ?
C52 C51 C56 118.7(12) . . ?
C51 C52 H52 120.0 . . ?
C51 C52 C53 119.9(13) . . ?
H52 C52 C53 120.0 . . ?
C52 C53 H53 119.3 . . ?
C52 C53 C54 121.5(15) . . ?
H53 C53 C54 119.3 . . ?
C53 C54 H54 119.5 . . ?
C53 C54 C55 121.1(16) . . ?
H54 C54 C55 119.5 . . ?
C54 C55 H55 121.5 . . ?
C54 C55 C56 117.0(16) . . ?
H55 C55 C56 121.5 . . ?
C51 C56 C55 121.8(14) . . ?
C51 C56 H56 119.1 . . ?
C55 C56 H56 119.1 . . ?
P3 C57 C58 123.4(9) . . ?
P3 C57 C62 118.5(9) . . ?
C58 C57 C62 118.0(11) . . ?
C57 C58 H58 118.4 . . ?
C57 C58 C59 123.2(12) . . ?
H58 C58 C59 118.4 . . ?
C58 C59 H59 121.6 . . ?
C58 C59 C60 116.9(13) . . ?
H59 C59 C60 121.6 . . ?
C59 C60 H60 119.1 . . ?
C59 C60 C61 121.8(13) . . ?
H60 C60 C61 119.1 . . ?
C60 C61 H61 120.7 . . ?
C60 C61 C62 118.6(13) . . ?
H61 C61 C62 120.7 . . ?
C57 C62 C61 121.5(12) . . ?
C57 C62 H62 119.2 . . ?
C61 C62 H62 119.2 . . ?
P3 C63 C64 121.7(9) . . ?
P3 C63 C68 118.6(9) . . ?
C64 C63 C68 119.7(10) . . ?
C63 C64 H64 120.1 . . ?
C63 C64 C65 119.9(10) . . ?
H64 C64 C65 120.1 . . ?
C64 C65 H65 120.2 . . ?
C64 C65 C66 119.5(11) . . ?
H65 C65 C66 120.2 . . ?
C65 C66 H66 119.3 . . ?
C65 C66 C67 121.4(10) . . ?
H66 C66 C67 119.3 . . ?
C66 C67 H67 120.2 . . ?
C66 C67 C68 119.6(11) . . ?
H67 C67 C68 120.2 . . ?
C63 C68 C67 119.8(11) . . ?
C63 C68 H68 120.1 . . ?
C67 C68 H68 120.1 . . ?
F1 B1 F2 107(2) . . ?
F1 B1 F3 114.0(19) . . ?
F1 B1 F4 114(3) . . ?
F2 B1 F3 110(2) . . ?
F2 B1 F4 105.3(17) . . ?
F3 B1 F4 106.6(18) . . ?
F5 B2 F5 111.9(17) . 2 ?
F5 B2 F6 105.6(5) . . ?
F5 B2 F6 105.6(5) 2 2 ?
F5 B2 F6 113.2(7) 2 . ?
F5 B2 F6 113.2(7) . 2 ?
F6 B2 F6 107.2(19) . 2 ?

loop_
_geom_bond_atom_site_label_1
_geom_bond_atom_site_label_2
_geom_bond_distance
_geom_bond_site_symmetry_2
_geom_bond_publ_flag
Pd1 Pd2 2.8208(11) . ?
Pd1 Pd3 2.8678(12) . ?
Pd1 P1 2.389(3) . ?
Pd1 C1 2.152(10) . ?
Pd1 C7 2.300(10) . ?
Pd1 C8 2.287(12) . ?
Pd1 C9 2.161(11) . ?
Pd2 Pd3 2.8305(12) . ?
Pd2 P2 2.385(3) . ?
Pd2 C5 2.169(11) . ?
Pd2 C6 2.203(10) . ?
Pd2 C13 2.173(11) . ?
Pd2 C14 2.218(12) . ?
Pd3 P3 2.384(3) . ?
Pd3 C3 2.168(10) . ?
Pd3 C4 2.388(12) . ?
Pd3 C11 2.166(11) . ?
Pd3 C12 2.378(12) . ?
P1 C15 1.820(11) . ?
P1 C21 1.825(12) . ?
P1 C27 1.816(12) . ?
P2 C33 1.780(15) . ?
P2 C39 1.825(14) . ?
P2 C45 1.772(16) . ?
P3 C51 1.843(12) . ?
P3 C57 1.804(12) . ?
P3 C63 1.847(11) . ?
C1 H1 0.950 . ?
C1 C2 1.340(17) . ?
C1 C7 1.405(16) . ?
C2 H2 0.950 . ?
C2 C3 1.392(17) . ?
C3 H3 0.950 . ?
C3 C4 1.436(18) . ?
C4 H4 0.950 . ?
C4 C5 1.411(17) . ?
C5 H5 0.950 . ?
C5 C6 1.408(16) . ?
C6 H6 0.950 . ?
C6 C7 1.394(15) . ?
C7 H7 0.950 . ?
C8 H8 0.950 . ?
C8 C9 1.372(17) . ?
C8 C14 1.444(18) . ?
C9 H9 0.950 . ?
C9 C10 1.331(17) . ?
C10 H10 0.950 . ?
C10 C11 1.371(17) . ?
C11 H11 0.950 . ?
C11 C12 1.386(17) . ?
C12 H12 0.950 . ?
C12 C13 1.434(18) . ?
C13 H13 0.950 . ?
C13 C14 1.453(19) . ?
C14 H14 0.950 . ?
C15 C16 1.388(15) . ?
C15 C20 1.399(15) . ?
C16 H16 0.950 . ?
C16 C17 1.373(16) . ?
C17 H17 0.950 . ?
C17 C18 1.342(19) . ?
C18 H18 0.950 . ?
C18 C19 1.366(18) . ?
C19 H19 0.950 . ?
C19 C20 1.407(16) . ?
C20 H20 0.950 . ?
C21 C22 1.366(14) . ?
C21 C26 1.407(14) . ?
C22 H22 0.950 . ?
C22 C23 1.411(15) . ?
C23 H23 0.950 . ?
C23 C24 1.405(15) . ?
C24 H24 0.950 . ?
C24 C25 1.364(15) . ?
C25 H25 0.950 . ?
C25 C26 1.365(15) . ?
C26 H26 0.950 . ?
C27 C28 1.421(15) . ?
C27 C32 1.347(15) . ?
C28 H28 0.950 . ?
C28 C29 1.371(17) . ?
C29 H29 0.950 . ?
C29 C30 1.378(19) . ?
C30 H30 0.950 . ?
C30 C31 1.350(19) . ?
C31 H31 0.950 . ?
C31 C32 1.412(18) . ?
C32 H32 0.950 . ?
C33 C34 1.383(18) . ?
C33 C38 1.429(18) . ?
C34 H34 0.950 . ?
C34 C35 1.434(18) . ?
C35 H35 0.950 . ?
C35 C36 1.41(2) . ?
C36 H36 0.950 . ?
C36 C37 1.38(2) . ?
C37 H37 0.950 . ?
C37 C38 1.39(2) . ?
C38 H38 0.950 . ?
C39 C40 1.417(18) . ?
C39 C44 1.363(17) . ?
C40 H40 0.950 . ?
C40 C41 1.381(18) . ?
C41 H41 0.950 . ?
C41 C42 1.38(2) . ?
C42 H42 0.950 . ?
C42 C43 1.37(2) . ?
C43 H43 0.950 . ?
C43 C44 1.372(18) . ?
C44 H44 0.950 . ?
C45 C46 1.381(18) . ?
C45 C50 1.407(18) . ?
C46 H46 0.950 . ?
C46 C47 1.387(19) . ?
C47 H47 0.950 . ?
C47 C48 1.37(2) . ?
C48 H48 0.950 . ?
C48 C49 1.38(2) . ?
C49 H49 0.950 . ?
C49 C50 1.42(2) . ?
C50 H50 0.950 . ?
C51 C52 1.360(15) . ?
C51 C56 1.414(16) . ?
C52 H52 0.950 . ?
C52 C53 1.360(19) . ?
C53 H53 0.950 . ?
C53 C54 1.39(2) . ?
C54 H54 0.950 . ?
C54 C55 1.37(2) . ?
C55 H55 0.950 . ?
C55 C56 1.394(18) . ?
C56 H56 0.950 . ?
C57 C58 1.374(15) . ?
C57 C62 1.386(15) . ?
C58 H58 0.950 . ?
C58 C59 1.385(16) . ?
C59 H59 0.950 . ?
C59 C60 1.399(18) . ?
C60 H60 0.950 . ?
C60 C61 1.384(18) . ?
C61 H61 0.950 . ?
C61 C62 1.384(16) . ?
C62 H62 0.950 . ?
C63 C64 1.391(14) . ?
C63 C68 1.390(15) . ?
C64 H64 0.950 . ?
C64 C65 1.370(14) . ?
C65 H65 0.950 . ?
C65 C66 1.368(15) . ?
C66 H66 0.950 . ?
C66 C67 1.371(15) . ?
C67 H67 0.950 . ?
C67 C68 1.368(14) . ?
C68 H68 0.950 . ?
B1 F1 1.25(3) . ?
B1 F2 1.41(2) . ?
B1 F3 1.39(2) . ?
B1 F4 1.34(2) . ?
B2 F5 1.355(13) . ?
B2 F5 1.355(13) 2 ?
B2 F6 1.332(15) . ?
B2 F6 1.332(15) 2 ?

loop_
_geom_torsion_atom_site_label_1
_geom_torsion_atom_site_label_2
_geom_torsion_atom_site_label_3
_geom_torsion_atom_site_label_4
_geom_torsion
_geom_torsion_site_symmetry_1
_geom_torsion_site_symmetry_2
_geom_torsion_site_symmetry_3
_geom_torsion_site_symmetry_4
_geom_torsion_publ_flag
Pd3 Pd1 Pd2 P2 178.4(2) . . . . ?
Pd3 Pd1 Pd2 C5 73.1(4) . . . . ?
Pd3 Pd1 Pd2 C6 105.5(3) . . . . ?
Pd3 Pd1 Pd2 C13 -73.1(5) . . . . ?
Pd3 Pd1 Pd2 C14 -106.3(4) . . . . ?
P1 Pd1 Pd2 Pd3 -174.6(2) . . . . ?
P1 Pd1 Pd2 P2 3.8(3) . . . . ?
P1 Pd1 Pd2 C5 -101.4(5) . . . . ?
P1 Pd1 Pd2 C6 -69.1(4) . . . . ?
P1 Pd1 Pd2 C13 112.3(6) . . . . ?
P1 Pd1 Pd2 C14 79.2(4) . . . . ?
C1 Pd1 Pd2 Pd3 -80.8(4) . . . . ?
C1 Pd1 Pd2 P2 97.6(5) . . . . ?
C1 Pd1 Pd2 C5 -7.6(6) . . . . ?
C1 Pd1 Pd2 C6 24.7(5) . . . . ?
C1 Pd1 Pd2 C13 -153.9(7) . . . . ?
C1 Pd1 Pd2 C14 172.9(6) . . . . ?
C7 Pd1 Pd2 Pd3 -107.4(3) . . . . ?
C7 Pd1 Pd2 P2 71.0(4) . . . . ?
C7 Pd1 Pd2 C5 -34.3(6) . . . . ?
C7 Pd1 Pd2 C6 -1.9(5) . . . . ?
C7 Pd1 Pd2 C13 179.5(6) . . . . ?
C7 Pd1 Pd2 C14 146.3(5) . . . . ?
C8 Pd1 Pd2 Pd3 108.8(3) . . . . ?
C8 Pd1 Pd2 P2 -72.8(4) . . . . ?
C8 Pd1 Pd2 C5 -178.1(5) . . . . ?
C8 Pd1 Pd2 C6 -145.7(5) . . . . ?
C8 Pd1 Pd2 C13 35.7(6) . . . . ?
C8 Pd1 Pd2 C14 2.5(6) . . . . ?
C9 Pd1 Pd2 Pd3 81.5(5) . . . . ?
C9 Pd1 Pd2 P2 -100.1(5) . . . . ?
C9 Pd1 Pd2 C5 154.6(7) . . . . ?
C9 Pd1 Pd2 C6 -173.0(6) . . . . ?
C9 Pd1 Pd2 C13 8.4(8) . . . . ?
C9 Pd1 Pd2 C14 -24.8(7) . . . . ?
Pd1 Pd2 Pd3 P3 -175.89(16) . . . . ?
Pd1 Pd2 Pd3 C3 83.5(4) . . . . ?
Pd1 Pd2 Pd3 C4 109.1(3) . . . . ?
Pd1 Pd2 Pd3 C11 -82.9(4) . . . . ?
Pd1 Pd2 Pd3 C12 -108.0(3) . . . . ?
P2 Pd2 Pd3 Pd1 -178.91(14) . . . . ?
P2 Pd2 Pd3 P3 5.2(2) . . . . ?
P2 Pd2 Pd3 C3 -95.4(5) . . . . ?
P2 Pd2 Pd3 C4 -69.8(3) . . . . ?
P2 Pd2 Pd3 C11 98.2(5) . . . . ?
P2 Pd2 Pd3 C12 73.1(4) . . . . ?
C5 Pd2 Pd3 Pd1 -102.3(4) . . . . ?
C5 Pd2 Pd3 P3 81.8(4) . . . . ?
C5 Pd2 Pd3 C3 -18.8(6) . . . . ?
C5 Pd2 Pd3 C4 6.8(5) . . . . ?
C5 Pd2 Pd3 C11 174.8(6) . . . . ?
C5 Pd2 Pd3 C12 149.7(5) . . . . ?
C6 Pd2 Pd3 Pd1 -69.2(4) . . . . ?
C6 Pd2 Pd3 P3 114.9(4) . . . . ?
C6 Pd2 Pd3 C3 14.3(6) . . . . ?
C6 Pd2 Pd3 C4 39.9(5) . . . . ?
C6 Pd2 Pd3 C11 -152.1(6) . . . . ?
C6 Pd2 Pd3 C12 -177.2(5) . . . . ?
C13 Pd2 Pd3 Pd1 102.5(4) . . . . ?
C13 Pd2 Pd3 P3 -73.3(4) . . . . ?
C13 Pd2 Pd3 C3 -174.0(6) . . . . ?
C13 Pd2 Pd3 C4 -148.3(5) . . . . ?
C13 Pd2 Pd3 C11 19.6(6) . . . . ?
C13 Pd2 Pd3 C12 -5.5(5) . . . . ?
C14 Pd2 Pd3 Pd1 68.4(5) . . . . ?
C14 Pd2 Pd3 P3 -107.5(5) . . . . ?
C14 Pd2 Pd3 C3 151.8(7) . . . . ?
C14 Pd2 Pd3 C4 177.5(6) . . . . ?
C14 Pd2 Pd3 C11 -14.5(7) . . . . ?
C14 Pd2 Pd3 C12 -39.6(6) . . . . ?
Pd2 Pd1 Pd3 P3 175.89(16) . . . . ?
Pd2 Pd1 Pd3 C3 -95.3(4) . . . . ?
Pd2 Pd1 Pd3 C4 -59.6(4) . . . . ?
Pd2 Pd1 Pd3 C11 95.2(4) . . . . ?
Pd2 Pd1 Pd3 C12 60.8(4) . . . . ?
P1 Pd1 Pd3 Pd2 176.35(13) . . . . ?
P1 Pd1 Pd3 P3 -7.8(2) . . . . ?
P1 Pd1 Pd3 C3 81.1(4) . . . . ?
P1 Pd1 Pd3 C4 116.7(4) . . . . ?
P1 Pd1 Pd3 C11 -88.5(4) . . . . ?
P1 Pd1 Pd3 C12 -122.8(4) . . . . ?
C1 Pd1 Pd3 Pd2 98.1(4) . . . . ?
C1 Pd1 Pd3 P3 -86.1(4) . . . . ?
C1 Pd1 Pd3 C3 2.8(6) . . . . ?
C1 Pd1 Pd3 C4 38.4(6) . . . . ?
C1 Pd1 Pd3 C11 -166.8(6) . . . . ?
C1 Pd1 Pd3 C12 158.9(5) . . . . ?
C7 Pd1 Pd3 Pd2 62.5(3) . . . . ?
C7 Pd1 Pd3 P3 -121.6(4) . . . . ?
C7 Pd1 Pd3 C3 -32.8(6) . . . . ?
C7 Pd1 Pd3 C4 2.9(6) . . . . ?
C7 Pd1 Pd3 C11 157.7(5) . . . . ?
C7 Pd1 Pd3 C12 123.3(5) . . . . ?
C8 Pd1 Pd3 Pd2 -63.3(4) . . . . ?
C8 Pd1 Pd3 P3 112.6(4) . . . . ?
C8 Pd1 Pd3 C3 -158.6(6) . . . . ?
C8 Pd1 Pd3 C4 -122.9(6) . . . . ?
C8 Pd1 Pd3 C11 31.9(6) . . . . ?
C8 Pd1 Pd3 C12 -2.5(6) . . . . ?
C9 Pd1 Pd3 Pd2 -97.5(4) . . . . ?
C9 Pd1 Pd3 P3 78.3(4) . . . . ?
C9 Pd1 Pd3 C3 167.2(6) . . . . ?
C9 Pd1 Pd3 C4 -157.2(6) . . . . ?
C9 Pd1 Pd3 C11 -2.4(6) . . . . ?
C9 Pd1 Pd3 C12 -36.7(6) . . . . ?
Pd2 Pd1 P1 C15 53.7(5) . . . . ?
Pd2 Pd1 P1 C21 -68.6(5) . . . . ?
Pd2 Pd1 P1 C27 175.1(4) . . . . ?
Pd3 Pd1 P1 C15 -118.3(4) . . . . ?
Pd3 Pd1 P1 C21 119.3(4) . . . . ?
Pd3 Pd1 P1 C27 3.0(4) . . . . ?
C1 Pd1 P1 C15 -41.3(6) . . . . ?
C1 Pd1 P1 C21 -163.6(6) . . . . ?
C1 Pd1 P1 C27 80.0(5) . . . . ?
C7 Pd1 P1 C15 -7.0(6) . . . . ?
C7 Pd1 P1 C21 -129.4(5) . . . . ?
C7 Pd1 P1 C27 114.3(5) . . . . ?
C8 Pd1 P1 C15 123.6(6) . . . . ?
C8 Pd1 P1 C21 1.3(6) . . . . ?
C8 Pd1 P1 C27 -115.1(5) . . . . ?
C9 Pd1 P1 C15 158.0(7) . . . . ?
C9 Pd1 P1 C21 35.7(6) . . . . ?
C9 Pd1 P1 C27 -80.6(6) . . . . ?
Pd1 Pd2 P2 C33 -175.8(5) . . . . ?
Pd1 Pd2 P2 C39 -59.5(7) . . . . ?
Pd1 Pd2 P2 C45 64.1(6) . . . . ?
Pd3 Pd2 P2 C33 1.9(5) . . . . ?
Pd3 Pd2 P2 C39 118.2(6) . . . . ?
Pd3 Pd2 P2 C45 -118.2(6) . . . . ?
C5 Pd2 P2 C33 -70.1(6) . . . . ?
C5 Pd2 P2 C39 46.3(7) . . . . ?
C5 Pd2 P2 C45 169.8(7) . . . . ?
C6 Pd2 P2 C33 -107.4(6) . . . . ?
C6 Pd2 P2 C39 8.9(7) . . . . ?
C6 Pd2 P2 C45 132.5(7) . . . . ?
C13 Pd2 P2 C33 75.4(7) . . . . ?
C13 Pd2 P2 C39 -168.3(8) . . . . ?
C13 Pd2 P2 C45 -44.7(8) . . . . ?
C14 Pd2 P2 C33 113.8(7) . . . . ?
C14 Pd2 P2 C39 -129.9(8) . . . . ?
C14 Pd2 P2 C45 -6.3(8) . . . . ?
Pd1 Pd3 P3 C51 105.8(5) . . . . ?
Pd1 Pd3 P3 C57 -133.0(4) . . . . ?
Pd1 Pd3 P3 C63 -13.3(4) . . . . ?
Pd2 Pd3 P3 C51 -81.4(6) . . . . ?
Pd2 Pd3 P3 C57 39.8(5) . . . . ?
Pd2 Pd3 P3 C63 159.6(4) . . . . ?
C3 Pd3 P3 C51 19.0(7) . . . . ?
C3 Pd3 P3 C57 140.2(6) . . . . ?
C3 Pd3 P3 C63 -100.1(6) . . . . ?
C4 Pd3 P3 C51 -16.2(6) . . . . ?
C4 Pd3 P3 C57 105.0(5) . . . . ?
C4 Pd3 P3 C63 -135.3(5) . . . . ?
C11 Pd3 P3 C51 -174.8(7) . . . . ?
C11 Pd3 P3 C57 -53.6(6) . . . . ?
C11 Pd3 P3 C63 66.1(6) . . . . ?
C12 Pd3 P3 C51 -141.0(6) . . . . ?
C12 Pd3 P3 C57 -19.8(5) . . . . ?
C12 Pd3 P3 C63 99.9(5) . . . . ?
Pd2 Pd1 C1 C2 81.9(8) . . . . ?
Pd2 Pd1 C1 C7 -44.3(7) . . . . ?
Pd3 Pd1 C1 C2 23.0(8) . . . . ?
Pd3 Pd1 C1 C7 -103.2(7) . . . . ?
P1 Pd1 C1 C2 -121.5(8) . . . . ?
P1 Pd1 C1 C7 112.3(7) . . . . ?
C7 Pd1 C1 C2 126.2(11) . . . . ?
C8 Pd1 C1 C2 111.2(16) . . . . ?
C8 Pd1 C1 C7 -15.0(18) . . . . ?
C9 Pd1 C1 C2 -31.1(19) . . . . ?
C9 Pd1 C1 C7 -157.3(13) . . . . ?
Pd1 C1 C2 C3 -84.3(13) . . . . ?
C7 C1 C2 C3 -3(2) . . . . ?
C1 C2 C3 Pd3 86.1(13) . . . . ?
C1 C2 C3 C4 4(2) . . . . ?
Pd1 Pd3 C3 C2 -26.7(8) . . . . ?
Pd1 Pd3 C3 C4 100.8(8) . . . . ?
Pd2 Pd3 C3 C2 -85.7(8) . . . . ?
Pd2 Pd3 C3 C4 41.8(8) . . . . ?
P3 Pd3 C3 C2 123.5(8) . . . . ?
P3 Pd3 C3 C4 -108.9(8) . . . . ?
C4 Pd3 C3 C2 -127.6(12) . . . . ?
C11 Pd3 C3 C2 21(2) . . . . ?
C11 Pd3 C3 C4 148.2(18) . . . . ?
C12 Pd3 C3 C2 -112.4(15) . . . . ?
C12 Pd3 C3 C4 15.1(17) . . . . ?
Pd3 C3 C4 C5 -96.8(11) . . . . ?
C2 C3 C4 Pd3 90.1(11) . . . . ?
C2 C3 C4 C5 -6.7(18) . . . . ?
Pd1 Pd3 C4 C3 -78.6(8) . . . . ?
Pd1 Pd3 C4 C5 43.4(9) . . . . ?
Pd2 Pd3 C4 C3 -133.1(8) . . . . ?
Pd2 Pd3 C4 C5 -11.0(8) . . . . ?
P3 Pd3 C4 C3 76.5(8) . . . . ?
P3 Pd3 C4 C5 -161.5(8) . . . . ?
C3 Pd3 C4 C5 122.1(12) . . . . ?
C11 Pd3 C4 C3 -162.4(12) . . . . ?
C11 Pd3 C4 C5 -40.3(16) . . . . ?
C12 Pd3 C4 C3 -172.9(8) . . . . ?
C12 Pd3 C4 C5 -50.9(10) . . . . ?
Pd3 C4 C5 Pd2 13.6(10) . . . . ?
Pd3 C4 C5 C6 -65.3(14) . . . . ?
C3 C4 C5 Pd2 85.3(11) . . . . ?
C3 C4 C5 C6 6.5(19) . . . . ?
Pd1 Pd2 C5 C4 -69.9(9) . . . . ?
Pd1 Pd2 C5 C6 58.0(7) . . . . ?
Pd3 Pd2 C5 C4 -10.9(8) . . . . ?
Pd3 Pd2 C5 C6 117.0(7) . . . . ?
P2 Pd2 C5 C4 133.2(9) . . . . ?
P2 Pd2 C5 C6 -98.9(7) . . . . ?
C6 Pd2 C5 C4 -127.9(12) . . . . ?
C13 Pd2 C5 C4 34.9(13) . . . . ?
C13 Pd2 C5 C6 162.7(8) . . . . ?
C14 Pd2 C5 C4 -67(3) . . . . ?
C14 Pd2 C5 C6 61(3) . . . . ?
Pd2 C5 C6 C7 -95.1(10) . . . . ?
C4 C5 C6 Pd2 94.0(12) . . . . ?
C4 C5 C6 C7 -1.2(18) . . . . ?
Pd1 Pd2 C6 C5 -118.9(7) . . . . ?
Pd1 Pd2 C6 C7 3.1(8) . . . . ?
Pd3 Pd2 C6 C5 -61.0(7) . . . . ?
Pd3 Pd2 C6 C7 60.9(9) . . . . ?
P2 Pd2 C6 C5 84.1(7) . . . . ?
P2 Pd2 C6 C7 -153.9(8) . . . . ?
C5 Pd2 C6 C7 122.0(12) . . . . ?
C13 Pd2 C6 C5 -111(3) . . . . ?
C13 Pd2 C6 C7 11(4) . . . . ?
C14 Pd2 C6 C5 -165.8(8) . . . . ?
C14 Pd2 C6 C7 -43.9(11) . . . . ?
Pd2 C6 C7 Pd1 -3.9(10) . . . . ?
Pd2 C6 C7 C1 -80.3(13) . . . . ?
C5 C6 C7 Pd1 72.0(12) . . . . ?
C5 C6 C7 C1 -4.4(18) . . . . ?
Pd1 C1 C7 C6 97.6(11) . . . . ?
C2 C1 C7 Pd1 -92.8(12) . . . . ?
C2 C1 C7 C6 4.9(19) . . . . ?
Pd2 Pd1 C7 C1 131.4(7) . . . . ?
Pd2 Pd1 C7 C6 3.2(8) . . . . ?
Pd3 Pd1 C7 C1 75.8(7) . . . . ?
Pd3 Pd1 C7 C6 -52.4(9) . . . . ?
P1 Pd1 C7 C1 -70.6(7) . . . . ?
P1 Pd1 C7 C6 161.2(8) . . . . ?
C1 Pd1 C7 C6 -128.2(12) . . . . ?
C8 Pd1 C7 C1 174.2(7) . . . . ?
C8 Pd1 C7 C6 46.0(11) . . . . ?
C9 Pd1 C7 C1 158.2(15) . . . . ?
C9 Pd1 C7 C6 30(2) . . . . ?
Pd2 Pd1 C8 C9 -128.5(8) . . . . ?
Pd2 Pd1 C8 C14 -3.9(9) . . . . ?
Pd3 Pd1 C8 C9 -73.4(8) . . . . ?
Pd3 Pd1 C8 C14 51.2(10) . . . . ?
P1 Pd1 C8 C9 74.9(8) . . . . ?
P1 Pd1 C8 C14 -160.5(9) . . . . ?
C1 Pd1 C8 C9 -159.8(14) . . . . ?
C1 Pd1 C8 C14 -35.2(19) . . . . ?
C7 Pd1 C8 C9 -170.7(8) . . . . ?
C7 Pd1 C8 C14 -46.1(11) . . . . ?
C9 Pd1 C8 C14 124.6(12) . . . . ?
Pd1 C8 C9 C10 91.9(14) . . . . ?
C14 C8 C9 Pd1 -97.1(12) . . . . ?
C14 C8 C9 C10 -5(2) . . . . ?
Pd2 Pd1 C9 C8 47.5(8) . . . . ?
Pd2 Pd1 C9 C10 -81.2(9) . . . . ?
Pd3 Pd1 C9 C8 106.5(8) . . . . ?
Pd3 Pd1 C9 C10 -22.2(9) . . . . ?
P1 Pd1 C9 C8 -109.8(8) . . . . ?
P1 Pd1 C9 C10 121.5(9) . . . . ?
C1 Pd1 C9 C8 160.5(13) . . . . ?
C1 Pd1 C9 C10 31.8(19) . . . . ?
C7 Pd1 C9 C8 23(2) . . . . ?
C7 Pd1 C9 C10 -106.0(18) . . . . ?
C8 Pd1 C9 C10 -128.7(12) . . . . ?
Pd1 C9 C10 C11 82.3(14) . . . . ?
C8 C9 C10 C11 1(2) . . . . ?
C9 C10 C11 Pd3 -84.5(14) . . . . ?
C9 C10 C11 C12 0(2) . . . . ?
Pd1 Pd3 C11 C10 25.7(8) . . . . ?
Pd1 Pd3 C11 C12 -101.5(8) . . . . ?
Pd2 Pd3 C11 C10 84.7(9) . . . . ?
Pd2 Pd3 C11 C12 -42.5(8) . . . . ?
P3 Pd3 C11 C10 -125.0(9) . . . . ?
P3 Pd3 C11 C12 107.8(8) . . . . ?
C3 Pd3 C11 C10 -22(2) . . . . ?
C3 Pd3 C11 C12 -149.0(18) . . . . ?
C4 Pd3 C11 C10 111.2(14) . . . . ?
C4 Pd3 C11 C12 -16.0(17) . . . . ?
C12 Pd3 C11 C10 127.2(12) . . . . ?
Pd3 C11 C12 C13 96.3(11) . . . . ?
C10 C11 C12 Pd3 -92.9(12) . . . . ?
C10 C11 C12 C13 3(2) . . . . ?
Pd1 Pd3 C12 C11 77.6(8) . . . . ?
Pd1 Pd3 C12 C13 -46.3(10) . . . . ?
Pd2 Pd3 C12 C11 132.6(9) . . . . ?
Pd2 Pd3 C12 C13 8.6(8) . . . . ?
P3 Pd3 C12 C11 -75.3(8) . . . . ?
P3 Pd3 C12 C13 160.8(9) . . . . ?
C3 Pd3 C12 C11 161.9(12) . . . . ?
C3 Pd3 C12 C13 37.9(17) . . . . ?
C4 Pd3 C12 C11 172.2(8) . . . . ?
C4 Pd3 C12 C13 48.3(11) . . . . ?
C11 Pd3 C12 C13 -123.9(13) . . . . ?
Pd3 C12 C13 Pd2 -10.7(10) . . . . ?
Pd3 C12 C13 C14 67.7(14) . . . . ?
C11 C12 C13 Pd2 -83.2(13) . . . . ?
C11 C12 C13 C14 -4.8(19) . . . . ?
Pd1 Pd2 C13 C12 67.5(9) . . . . ?
Pd1 Pd2 C13 C14 -57.6(8) . . . . ?
Pd3 Pd2 C13 C12 8.6(8) . . . . ?
Pd3 Pd2 C13 C14 -116.5(8) . . . . ?
P2 Pd2 C13 C12 -135.2(9) . . . . ?
P2 Pd2 C13 C14 99.8(8) . . . . ?
C5 Pd2 C13 C12 -37.2(13) . . . . ?
C5 Pd2 C13 C14 -162.2(9) . . . . ?
C6 Pd2 C13 C12 60(4) . . . . ?
C6 Pd2 C13 C14 -65(4) . . . . ?
C14 Pd2 C13 C12 125.1(11) . . . . ?
Pd1 C8 C14 Pd2 4.9(11) . . . . ?
Pd1 C8 C14 C13 -70.6(13) . . . . ?
C9 C8 C14 Pd2 80.5(13) . . . . ?
C9 C8 C14 C13 5(2) . . . . ?
Pd2 C13 C14 C8 95.0(11) . . . . ?
C12 C13 C14 Pd2 -94.6(12) . . . . ?
C12 C13 C14 C8 0.4(19) . . . . ?
Pd1 Pd2 C14 C8 -3.9(9) . . . . ?
Pd1 Pd2 C14 C13 119.1(8) . . . . ?
Pd3 Pd2 C14 C8 -61.5(10) . . . . ?
Pd3 Pd2 C14 C13 61.6(8) . . . . ?
P2 Pd2 C14 C8 152.7(9) . . . . ?
P2 Pd2 C14 C13 -84.3(8) . . . . ?
C5 Pd2 C14 C8 -7(4) . . . . ?
C5 Pd2 C14 C13 116(3) . . . . ?
C6 Pd2 C14 C8 43.2(12) . . . . ?
C6 Pd2 C14 C13 166.2(8) . . . . ?
C13 Pd2 C14 C8 -123.0(12) . . . . ?
Pd1 P1 C15 C16 122.6(9) . . . . ?
Pd1 P1 C15 C20 -56.3(9) . . . . ?
C21 P1 C15 C16 -108.5(10) . . . . ?
C21 P1 C15 C20 72.6(9) . . . . ?
C27 P1 C15 C16 -2.9(12) . . . . ?
C27 P1 C15 C20 178.3(8) . . . . ?
P1 C15 C16 C17 178.5(10) . . . . ?
C20 C15 C16 C17 -2.6(18) . . . . ?
C15 C16 C17 C18 0(2) . . . . ?
C16 C17 C18 C19 2(2) . . . . ?
C17 C18 C19 C20 -1(2) . . . . ?
P1 C15 C20 C19 -177.8(8) . . . . ?
C16 C15 C20 C19 3.3(16) . . . . ?
C18 C19 C20 C15 -1.4(17) . . . . ?
Pd1 P1 C21 C22 98.0(9) . . . . ?
Pd1 P1 C21 C26 -80.1(8) . . . . ?
C15 P1 C21 C22 -29.0(11) . . . . ?
C15 P1 C21 C26 152.9(8) . . . . ?
C27 P1 C21 C22 -138.7(10) . . . . ?
C27 P1 C21 C26 43.2(9) . . . . ?
P1 C21 C22 C23 -177.7(8) . . . . ?
C26 C21 C22 C23 0.4(16) . . . . ?
C21 C22 C23 C24 -0.8(16) . . . . ?
C22 C23 C24 C25 1.3(16) . . . . ?
C23 C24 C25 C26 -1.6(17) . . . . ?
C24 C25 C26 C21 1.2(16) . . . . ?
P1 C21 C26 C25 177.6(8) . . . . ?
C22 C21 C26 C25 -0.5(15) . . . . ?
Pd1 P1 C27 C28 176.6(7) . . . . ?
Pd1 P1 C27 C32 -3.1(11) . . . . ?
C15 P1 C27 C28 -57.8(10) . . . . ?
C15 P1 C27 C32 122.5(10) . . . . ?
C21 P1 C27 C28 51.0(10) . . . . ?
C21 P1 C27 C32 -128.8(10) . . . . ?
P1 C27 C28 C29 178.1(9) . . . . ?
C32 C27 C28 C29 -2.1(16) . . . . ?
C27 C28 C29 C30 2.5(19) . . . . ?
C28 C29 C30 C31 0(2) . . . . ?
C29 C30 C31 C32 -3(2) . . . . ?
P1 C27 C32 C31 179.0(9) . . . . ?
C28 C27 C32 C31 -0.8(17) . . . . ?
C30 C31 C32 C27 3.6(19) . . . . ?
Pd2 P2 C33 C34 -4.6(13) . . . . ?
Pd2 P2 C33 C38 175.5(10) . . . . ?
C39 P2 C33 C34 -129.2(12) . . . . ?
C39 P2 C33 C38 50.9(13) . . . . ?
C45 P2 C33 C34 120.0(12) . . . . ?
C45 P2 C33 C38 -59.9(12) . . . . ?
P2 C33 C34 C35 175.5(10) . . . . ?
C38 C33 C34 C35 -5(2) . . . . ?
C33 C34 C35 C36 2(2) . . . . ?
C34 C35 C36 C37 0(2) . . . . ?
C35 C36 C37 C38 1(3) . . . . ?
C36 C37 C38 C33 -3(3) . . . . ?
P2 C33 C38 C37 -175.2(13) . . . . ?
C34 C33 C38 C37 5(2) . . . . ?
Pd2 P2 C39 C40 -87.4(10) . . . . ?
Pd2 P2 C39 C44 89.2(13) . . . . ?
C33 P2 C39 C40 34.2(12) . . . . ?
C33 P2 C39 C44 -149.2(12) . . . . ?
C45 P2 C39 C40 145.0(11) . . . . ?
C45 P2 C39 C44 -38.4(14) . . . . ?
P2 C39 C40 C41 178.3(10) . . . . ?
C44 C39 C40 C41 2(2) . . . . ?
C39 C40 C41 C42 0(2) . . . . ?
C40 C41 C42 C43 -1(2) . . . . ?
C41 C42 C43 C44 2(3) . . . . ?
P2 C39 C44 C43 -177.7(12) . . . . ?
C40 C39 C44 C43 -1(2) . . . . ?
C42 C43 C44 C39 -1(3) . . . . ?
Pd2 P2 C45 C46 -57.4(11) . . . . ?
Pd2 P2 C45 C50 116.5(11) . . . . ?
C33 P2 C45 C46 179.4(10) . . . . ?
C33 P2 C45 C50 -6.7(13) . . . . ?
C39 P2 C45 C46 71.4(11) . . . . ?
C39 P2 C45 C50 -114.6(12) . . . . ?
P2 C45 C46 C47 179.0(10) . . . . ?
C50 C45 C46 C47 4.3(19) . . . . ?
C45 C46 C47 C48 -2(2) . . . . ?
C46 C47 C48 C49 -2(2) . . . . ?
C47 C48 C49 C50 2(3) . . . . ?
P2 C45 C50 C49 -177.5(12) . . . . ?
C46 C45 C50 C49 -3(2) . . . . ?
C48 C49 C50 C45 0(2) . . . . ?
Pd3 P3 C51 C52 105.7(9) . . . . ?
Pd3 P3 C51 C56 -74.0(9) . . . . ?
C57 P3 C51 C52 -16.7(10) . . . . ?
C57 P3 C51 C56 163.7(9) . . . . ?
C63 P3 C51 C52 -127.1(9) . . . . ?
C63 P3 C51 C56 53.2(9) . . . . ?
P3 C51 C52 C53 -179.3(9) . . . . ?
C56 C51 C52 C53 0.3(16) . . . . ?
C51 C52 C53 C54 0.0(18) . . . . ?
C52 C53 C54 C55 1(2) . . . . ?
C53 C54 C55 C56 -1.4(19) . . . . ?
C54 C55 C56 C51 1.8(18) . . . . ?
P3 C51 C56 C55 178.4(9) . . . . ?
C52 C51 C56 C55 -1.3(17) . . . . ?
Pd3 P3 C57 C58 115.0(9) . . . . ?
Pd3 P3 C57 C62 -61.7(10) . . . . ?
C51 P3 C57 C58 -117.0(10) . . . . ?
C51 P3 C57 C62 66.3(10) . . . . ?
C63 P3 C57 C58 -10.8(11) . . . . ?
C63 P3 C57 C62 172.5(9) . . . . ?
P3 C57 C58 C59 -178.6(10) . . . . ?
C62 C57 C58 C59 -1.9(18) . . . . ?
C57 C58 C59 C60 1(2) . . . . ?
C58 C59 C60 C61 1(2) . . . . ?
C59 C60 C61 C62 -1(2) . . . . ?
C60 C61 C62 C57 0(2) . . . . ?
P3 C57 C62 C61 178.3(10) . . . . ?
C58 C57 C62 C61 1.4(18) . . . . ?
Pd3 P3 C63 C64 -1.5(10) . . . . ?
Pd3 P3 C63 C68 178.6(7) . . . . ?
C51 P3 C63 C64 -129.8(9) . . . . ?
C51 P3 C63 C68 50.3(9) . . . . ?
C57 P3 C63 C64 119.5(9) . . . . ?
C57 P3 C63 C68 -60.4(9) . . . . ?
P3 C63 C64 C65 -179.8(8) . . . . ?
C68 C63 C64 C65 0.1(16) . . . . ?
C63 C64 C65 C66 -1.2(16) . . . . ?
C64 C65 C66 C67 0.5(16) . . . . ?
C65 C66 C67 C68 1.4(16) . . . . ?
C66 C67 C68 C63 -2.5(15) . . . . ?
P3 C63 C68 C67 -178.3(8) . . . . ?
C64 C63 C68 C67 1.8(16) . . . . ?

loop_
_platon_squeeze_void_nr
_platon_squeeze_void_average_x
_platon_squeeze_void_average_y
_platon_squeeze_void_average_z
_platon_squeeze_void_volume
_platon_squeeze_void_count_electrons
_platon_squeeze_void_content
1 0.250 0.074 0.500 335 171 ' '
2 0.750 -0.074 0.500 335 171 ' '
3 0.250 0.426 0.000 335 171 ' '
4 0.750 0.574 0.000 335 171 ' '
